data_4114405
loop_
_publ_author_name
'Hiroyuki Kawaguchi'
'Tsukasa Matsuo'

_publ_contact_author_address
;
    Coordination Chemistry Laboratories, Institute for Molecular Science,
    Myodaiji, Okazaki 444-8585 Japan
;
_publ_contact_author_email ' hkawa@ims.ac.jp '
_publ_contact_author_name ' Hiroyuki Kawaguchi'
_publ_section_title
;
 Aryl-Oxygen Bond Cleavage by a Trihydride-Bridging Ditantalum Complex
;
_journal_name_full 'Journal of the American Chemical Society'
_journal_page_first 14254
_journal_page_last 14255
_journal_paper_doi 10.1021/ja037551k
_journal_volume 125
_journal_year 2003
_chemical_formula_moiety 'C94 H139 K O15.50 Ta2 '
_chemical_formula_sum 'C94 H139 K O15.5 Ta2'
_chemical_formula_weight 1918.12
_space_group_IT_number 2
_symmetry_cell_setting triclinic
_symmetry_Int_Tables_number 2
_symmetry_space_group_name_Hall '-P 1'
_symmetry_space_group_name_H-M 'P -1'
_cell_angle_alpha 88.551(10)
_cell_angle_beta 64.739(7)
_cell_angle_gamma 83.902(10)
_cell_formula_units_Z 2
_cell_length_a 17.773(3)
_cell_length_b 17.833(5)
_cell_length_c 17.925(4)
_cell_measurement_reflns_used 14709
_cell_measurement_temperature 173.1
_cell_measurement_theta_max 27.5
_cell_measurement_theta_min 3.0
_cell_volume 5108(2)
_computing_cell_refinement CrystalClear
_computing_data_collection CrystalClear
_computing_data_reduction CrystalStructure
_computing_publication_material 'CrystalStructure Ver. 3.5.1'
_computing_structure_refinement CRYSTALS
_computing_structure_solution 'DIRDIF99 (PATTY)'
_diffrn_detector_area_resol_mean 28.57
_diffrn_measured_fraction_theta_full 0.9223
_diffrn_measured_fraction_theta_max 0.9236
_diffrn_measurement_device_type 'Rigaku Saturn'
_diffrn_measurement_method \w
_diffrn_radiation_type 'Mo K\a'
_diffrn_radiation_wavelength 0.7107
_diffrn_reflns_av_R_equivalents 0.037
_diffrn_reflns_limit_h_max 22
_diffrn_reflns_limit_h_min -22
_diffrn_reflns_limit_k_max 23
_diffrn_reflns_limit_k_min -23
_diffrn_reflns_limit_l_max 23
_diffrn_reflns_limit_l_min -17
_diffrn_reflns_number 39246
_diffrn_reflns_theta_full 27.50
_diffrn_reflns_theta_max 27.48
_exptl_absorpt_coefficient_mu 2.234
_exptl_absorpt_correction_T_max 1.14
_exptl_absorpt_correction_T_min 0.85
_exptl_absorpt_correction_type none
_exptl_crystal_colour yellow
_exptl_crystal_density_diffrn 1.247
_exptl_crystal_description prism
_exptl_crystal_F_000 1984.00
_exptl_crystal_size_max 0.15
_exptl_crystal_size_mid 0.15
_exptl_crystal_size_min 0.10
_refine_diff_density_max 3.69
_refine_diff_density_min -1.62
_refine_ls_extinction_method none
_refine_ls_goodness_of_fit_ref 1.068
_refine_ls_hydrogen_treatment mixed
_refine_ls_number_parameters 1110
_refine_ls_number_reflns 21646
_refine_ls_R_factor_gt 0.0540
_refine_ls_shift/su_max 0.0060
_refine_ls_structure_factor_coef Fsqd
_refine_ls_weighting_details 'w = 1/[1.5000\s(Fo^2^)]/(4Fo^2^)'
_refine_ls_weighting_scheme calc
_refine_ls_wR_factor_ref 0.1370
_reflns_number_gt 12799
_reflns_number_total 21646
_reflns_threshold_expression F^2^>2.0\s(F^2^)
_cod_data_source_file ja037551ksi20030918_054532_3.cif
_cod_data_source_block '[K(crown)][Ta2(tBuL)(tBC6H2(CH2C6H2OtBuMe)(CHC6H2OtBuMe))O]'
_cod_original_cell_volume 5107.5(19)
_cod_original_sg_symbol_H-M 'P -1 '
_cod_original_formula_sum 'C94 H139 K O15.50 Ta2 '
_cod_database_code 4114405

loop_
_symmetry_equiv_pos_as_xyz
x,y,z
-x,-y,-z

loop_
_atom_site_label
_atom_site_type_symbol
_atom_site_fract_x
_atom_site_fract_y
_atom_site_fract_z
_atom_site_U_iso_or_equiv
_atom_site_adp_type
_atom_site_occupancy
_atom_site_calc_flag
_atom_site_refinement_flags
Ta(1) Ta 0.21103(2) 0.30028(2) 0.14626(2) 0.02860(10) Uani 1.00 d .
Ta(2) Ta 0.25179(2) 0.40259(2) 0.24305(2) 0.02666(10) Uani 1.00 d .
K(1) K 0.5000 0.5000 0.5000 0.0452(8) Uani 2.00 d SP
K(2) K 0.0000 0.0000 0.0000 0.0419(8) Uani 2.00 d SP
O(1) O 0.2569(3) 0.2989(3) 0.2322(3) 0.033(2) Uani 1.00 d .
O(2) O 0.0954(3) 0.2720(3) 0.1915(3) 0.029(2) Uani 1.00 d .
O(3) O 0.2661(4) 0.1961(3) 0.1252(4) 0.040(2) Uani 1.00 d .
O(4) O 0.1935(3) 0.4119(3) 0.3598(3) 0.032(2) Uani 1.00 d .
O(5) O 0.2179(3) 0.5075(3) 0.2216(3) 0.038(2) Uani 1.00 d .
O(6) O 0.3676(3) 0.4137(3) 0.2036(3) 0.029(2) Uani 1.00 d .
O(7) O 0.1620(4) -0.0740(4) -0.0459(5) 0.071(3) Uani 1.00 d .
O(8) O 0.1301(5) 0.0852(4) -0.0262(4) 0.062(2) Uani 1.00 d .
O(9) O -0.0348(5) 0.1498(4) 0.0520(4) 0.059(2) Uani 1.00 d .
O(10) O 0.6334(4) 0.5159(4) 0.3438(4) 0.062(2) Uani 1.00 d .
O(11) O 0.4738(4) 0.4951(4) 0.3593(4) 0.054(2) Uani 1.00 d .
O(12) O 0.3371(4) 0.5132(4) 0.5163(4) 0.061(2) Uani 1.00 d .
O(13) O 0.0171(9) 0.0420(8) -0.1510(7) 0.145(5) Uani 1.00 d .
O(14) O 0.5277(6) 0.3455(5) 0.4751(7) 0.098(4) Uani 1.00 d .
O(15) O 0.181(1) 0.6793(10) 0.067(1) 0.226(7) Uiso 1.00 d .
O(16) O 0.059(2) 0.038(2) -0.492(2) 0.17(1) Uiso 0.50 d P
C(1) C 0.0315(5) 0.3134(5) 0.1801(5) 0.030(2) Uani 1.00 d .
C(2) C -0.0540(5) 0.2966(5) 0.2221(5) 0.037(3) Uani 1.00 d .
C(3) C -0.1091(5) 0.3399(5) 0.1979(5) 0.044(3) Uani 1.00 d .
C(4) C -0.0870(6) 0.3951(5) 0.1389(6) 0.046(3) Uani 1.00 d .
C(5) C -0.0042(5) 0.4127(5) 0.1039(5) 0.037(3) Uani 1.00 d .
C(6) C 0.0546(5) 0.3733(5) 0.1234(5) 0.032(2) Uani 1.00 d .
C(7) C 0.1447(5) 0.3830(5) 0.0880(5) 0.033(2) Uani 1.00 d .
C(8) C 0.2663(5) 0.3025(5) 0.0148(5) 0.034(2) Uani 1.00 d .
C(9) C 0.1978(5) 0.3407(5) 0.0081(5) 0.032(2) Uani 1.00 d .
C(10) C 0.1813(6) 0.3327(5) -0.0620(5) 0.042(3) Uani 1.00 d .
C(11) C 0.2416(6) 0.2884(5) -0.1291(6) 0.046(3) Uani 1.00 d .
C(12) C 0.3126(6) 0.2506(5) -0.1224(5) 0.046(3) Uani 1.00 d .
C(13) C 0.3259(5) 0.2557(5) -0.0503(6) 0.042(3) Uani 1.00 d .
C(14) C 0.3956(5) 0.2105(6) -0.0388(6) 0.054(3) Uani 1.00 d .
C(15) C 0.3118(6) 0.1331(5) 0.0834(6) 0.047(3) Uani 1.00 d .
C(16) C 0.3722(6) 0.1379(5) 0.0004(6) 0.049(3) Uani 1.00 d .
C(17) C 0.4152(6) 0.0707(7) -0.0428(7) 0.063(4) Uani 1.00 d .
C(18) C 0.4020(8) 0.0021(7) -0.0064(8) 0.076(4) Uani 1.00 d .
C(19) C 0.3479(7) -0.0016(6) 0.0754(9) 0.087(4) Uani 1.00 d .
C(20) C 0.3014(7) 0.0651(5) 0.1242(8) 0.069(4) Uani 1.00 d .
C(21) C -0.0808(6) 0.2381(5) 0.2904(6) 0.043(3) Uani 1.00 d .
C(22) C -0.0523(6) 0.2561(6) 0.3570(5) 0.054(3) Uani 1.00 d .
C(23) C -0.0404(6) 0.1600(5) 0.2533(6) 0.055(3) Uani 1.00 d .
C(24) C -0.1735(6) 0.2360(6) 0.3282(6) 0.060(4) Uani 1.00 d .
C(25) C -0.1504(6) 0.4364(6) 0.1102(7) 0.077(4) Uani 1.00 d .
C(26) C 0.2322(7) 0.2755(7) -0.2080(6) 0.062(4) Uani 1.00 d .
C(27) C 0.2208(9) 0.1953(7) -0.2180(7) 0.122(6) Uani 1.00 d .
C(28) C 0.3058(9) 0.2988(9) -0.2818(7) 0.144(6) Uani 1.00 d .
C(29) C 0.154(1) 0.3128(10) -0.2033(8) 0.150(7) Uani 1.00 d .
C(30) C 0.4471(8) -0.0734(7) -0.0516(9) 0.128(6) Uani 1.00 d .
C(31) C 0.2513(8) 0.0602(6) 0.2157(8) 0.076(4) Uani 1.00 d .
C(32) C 0.1617(8) 0.0877(6) 0.2375(8) 0.080(5) Uani 1.00 d .
C(33) C 0.2856(7) 0.1074(6) 0.2611(7) 0.079(4) Uani 1.00 d .
C(34) C 0.2524(8) -0.0198(6) 0.2473(9) 0.113(6) Uani 1.00 d .
C(35) C 0.1474(4) 0.4350(5) 0.4409(5) 0.028(2) Uani 1.00 d .
C(36) C 0.1363(5) 0.3826(5) 0.5036(5) 0.035(2) Uani 1.00 d .
C(37) C 0.0970(5) 0.4130(6) 0.5846(5) 0.044(3) Uani 1.00 d .
C(38) C 0.0689(5) 0.4896(6) 0.6016(6) 0.041(3) Uani 1.00 d .
C(39) C 0.0747(5) 0.5355(5) 0.5372(6) 0.040(3) Uani 1.00 d .
C(40) C 0.1139(5) 0.5092(5) 0.4561(5) 0.036(2) Uani 1.00 d .
C(41) C 0.1151(5) 0.5605(5) 0.3874(5) 0.040(3) Uani 1.00 d .
C(42) C 0.2476(5) 0.5615(4) 0.2535(5) 0.035(2) Uani 1.00 d .
C(43) C 0.1967(5) 0.5903(5) 0.3343(5) 0.036(2) Uani 1.00 d .
C(44) C 0.2229(6) 0.6503(5) 0.3619(6) 0.041(3) Uani 1.00 d .
C(45) C 0.2976(6) 0.6820(5) 0.3146(6) 0.045(3) Uani 1.00 d .
C(46) C 0.3459(6) 0.6478(5) 0.2372(6) 0.046(3) Uani 1.00 d .
C(47) C 0.3246(5) 0.5885(4) 0.2052(5) 0.035(2) Uani 1.00 d .
C(48) C 0.3807(5) 0.5526(5) 0.1220(5) 0.036(2) Uani 1.00 d .
C(49) C 0.4455(5) 0.4327(5) 0.1594(5) 0.029(2) Uani 1.00 d .
C(50) C 0.4542(5) 0.5026(5) 0.1202(5) 0.032(2) Uani 1.00 d .
C(51) C 0.5341(5) 0.5268(5) 0.0786(5) 0.042(3) Uani 1.00 d .
C(52) C 0.6053(5) 0.4802(6) 0.0756(5) 0.043(3) Uani 1.00 d .
C(53) C 0.5951(5) 0.4095(5) 0.1100(5) 0.031(2) Uani 1.00 d .
C(54) C 0.5147(5) 0.3832(5) 0.1533(5) 0.031(2) Uani 1.00 d .
C(55) C 0.1590(5) 0.2963(5) 0.4885(5) 0.038(3) Uani 1.00 d .
C(56) C 0.1139(6) 0.2685(5) 0.4399(6) 0.053(3) Uani 1.00 d .
C(57) C 0.2517(6) 0.2781(5) 0.4419(6) 0.049(3) Uani 1.00 d .
C(58) C 0.1311(7) 0.2541(6) 0.5684(6) 0.061(4) Uani 1.00 d .
C(59) C 0.0280(6) 0.5166(6) 0.6910(6) 0.065(3) Uani 1.00 d .
C(60) C 0.3203(7) 0.7503(5) 0.3464(7) 0.060(3) Uani 1.00 d .
C(61) C 0.320(1) 0.7360(9) 0.4297(9) 0.157(8) Uani 1.00 d .
C(62) C 0.250(1) 0.8102(7) 0.363(1) 0.183(8) Uani 1.00 d .
C(63) C 0.3949(10) 0.7778(9) 0.2889(9) 0.153(7) Uani 1.00 d .
C(64) C 0.6915(5) 0.5071(6) 0.0337(6) 0.060(3) Uani 1.00 d .
C(65) C 0.5083(5) 0.3049(5) 0.1885(6) 0.039(3) Uani 1.00 d .
C(66) C 0.5934(6) 0.2615(5) 0.1724(7) 0.062(3) Uani 1.00 d .
C(67) C 0.4678(6) 0.2592(5) 0.1471(7) 0.068(3) Uani 1.00 d .
C(68) C 0.4586(5) 0.3089(5) 0.2813(6) 0.046(3) Uani 1.00 d .
C(69) C 0.6167(7) 0.5003(7) 0.2749(6) 0.078(4) Uani 1.00 d .
C(70) C 0.5324(7) 0.5316(6) 0.2921(6) 0.064(4) Uani 1.00 d .
C(71) C 0.3901(6) 0.5174(6) 0.3730(6) 0.060(3) Uani 1.00 d .
C(72) C 0.3288(7) 0.4844(7) 0.4483(7) 0.076(4) Uani 1.00 d .
C(73) C 0.2735(6) 0.4909(7) 0.5915(7) 0.083(4) Uani 1.00 d .
C(74) C 0.2864(6) 0.5192(8) 0.6633(7) 0.093(4) Uani 1.00 d .
C(75) C 0.2266(7) -0.0265(8) -0.0811(9) 0.100(5) Uani 1.00 d .
C(76) C 0.2018(7) 0.0445(8) -0.0250(8) 0.095(5) Uani 1.00 d .
C(77) C 0.1060(7) 0.1505(7) 0.0238(6) 0.071(4) Uani 1.00 d .
C(78) C 0.0341(8) 0.1913(6) 0.0169(7) 0.067(4) Uani 1.00 d .
C(79) C -0.1070(8) 0.1858(7) 0.0496(8) 0.096(5) Uani 1.00 d .
C(80) C -0.1811(8) 0.1436(7) 0.0945(9) 0.093(5) Uani 1.00 d .
C(81) C 0.5938(9) 0.3070(10) 0.4176(10) 0.096(6) Uani 1.00 d .
C(82) C 0.573(1) 0.232(1) 0.424(1) 0.131(8) Uani 1.00 d .
C(83) C 0.487(1) 0.233(1) 0.499(1) 0.157(10) Uani 1.00 d .
C(84) C 0.463(1) 0.307(1) 0.516(1) 0.127(8) Uani 1.00 d .
C(85) C 0.092(1) 0.0369(9) -0.217(1) 0.146(8) Uani 1.00 d .
C(86) C 0.078(2) 0.083(2) -0.282(2) 0.38(2) Uani 1.00 d .
C(87) C -0.006(2) 0.084(1) -0.260(1) 0.27(1) Uani 1.00 d .
C(88) C -0.045(1) 0.074(1) -0.167(1) 0.23(1) Uani 1.00 d .
C(89) C 0.106(1) 0.633(1) 0.124(1) 0.188(9) Uiso 1.00 d .
C(90) C 0.089(1) 0.682(1) 0.197(1) 0.144(7) Uiso 1.00 d .
C(91) C 0.161(1) 0.7332(10) 0.177(1) 0.132(6) Uiso 1.00 d .
C(92) C 0.229(1) 0.727(1) 0.091(2) 0.191(9) Uiso 1.00 d .
C(93) C -0.010(2) 0.065(2) -0.484(2) 0.21(1) Uiso 1.00 d .
C(94) C 0.054(2) -0.032(2) -0.487(1) 0.185(9) Uiso 1.00 d .
H(1) H 0.297(5) 0.390(5) 0.121(5) 0.06(3) Uiso 1.00 calc .
H(2) H 0.157(5) 0.394(4) 0.224(5) 0.05(3) Uiso 1.00 calc .
H(3) H -0.1664(5) 0.3310(5) 0.2238(5) 0.049(3) Uiso 1.00 calc .
H(4) H 0.0112(5) 0.4527(5) 0.0661(5) 0.044(3) Uiso 1.00 calc .
H(5) H 0.1562(5) 0.4338(5) 0.0883(5) 0.040(3) Uiso 1.00 calc .
H(6) H 0.1315(6) 0.3564(5) -0.0636(5) 0.049(3) Uiso 1.00 calc .
H(7) H 0.3528(6) 0.2208(5) -0.1680(5) 0.053(3) Uiso 1.00 calc .
H(8) H 0.4416(5) 0.2012(6) -0.0912(6) 0.061(4) Uiso 1.00 calc .
H(9) H 0.4118(5) 0.2389(6) -0.0049(6) 0.061(4) Uiso 1.00 calc .
H(10) H 0.4546(6) 0.0729(7) -0.0988(7) 0.074(4) Uiso 1.00 calc .
H(11) H 0.3409(7) -0.0495(6) 0.1005(9) 0.095(6) Uiso 1.00 calc .
H(12) H -0.0664(6) 0.2180(6) 0.3972(5) 0.063(4) Uiso 1.00 calc .
H(13) H 0.0065(6) 0.2579(6) 0.3324(5) 0.063(4) Uiso 1.00 calc .
H(14) H -0.0794(6) 0.3036(6) 0.3826(5) 0.063(4) Uiso 1.00 calc .
H(15) H -0.0565(6) 0.1238(5) 0.2956(6) 0.065(4) Uiso 1.00 calc .
H(16) H -0.0583(6) 0.1479(5) 0.2125(6) 0.065(4) Uiso 1.00 calc .
H(17) H 0.0187(6) 0.1597(5) 0.2288(6) 0.065(4) Uiso 1.00 calc .
H(18) H -0.2005(6) 0.2840(6) 0.3519(6) 0.071(4) Uiso 1.00 calc .
H(19) H -0.1905(6) 0.2233(6) 0.2870(6) 0.071(4) Uiso 1.00 calc .
H(20) H -0.1884(6) 0.1992(6) 0.3699(6) 0.071(4) Uiso 1.00 calc .
H(21) H -0.1551(6) 0.4891(6) 0.1207(7) 0.090(5) Uiso 1.00 calc .
H(22) H -0.1318(6) 0.4274(6) 0.0527(7) 0.090(5) Uiso 1.00 calc .
H(23) H -0.2035(6) 0.4183(6) 0.1394(7) 0.090(5) Uiso 1.00 calc .
H(24) H 0.1731(9) 0.1814(7) -0.1717(7) 0.132(8) Uiso 1.00 calc .
H(25) H 0.2130(9) 0.1897(7) -0.2668(7) 0.132(8) Uiso 1.00 calc .
H(26) H 0.2690(9) 0.1637(7) -0.2221(7) 0.132(8) Uiso 1.00 calc .
H(27) H 0.3559(9) 0.2736(9) -0.2823(7) 0.150(8) Uiso 1.00 calc .
H(28) H 0.3012(9) 0.2859(9) -0.3306(7) 0.150(8) Uiso 1.00 calc .
H(29) H 0.3071(9) 0.3518(9) -0.2792(7) 0.150(8) Uiso 1.00 calc .
H(30) H 0.152(1) 0.3657(10) -0.1963(8) 0.164(9) Uiso 1.00 calc .
H(31) H 0.149(1) 0.3028(10) -0.2528(8) 0.164(9) Uiso 1.00 calc .
H(32) H 0.108(1) 0.2943(10) -0.1577(8) 0.164(9) Uiso 1.00 calc .
H(33) H 0.4067(8) -0.1050(7) -0.0501(9) 0.149(8) Uiso 1.00 calc .
H(34) H 0.4830(8) -0.0642(7) -0.1073(9) 0.149(8) Uiso 1.00 calc .
H(35) H 0.4791(8) -0.0974(7) -0.0251(9) 0.149(8) Uiso 1.00 calc .
H(36) H 0.1583(8) 0.1376(6) 0.2184(8) 0.093(5) Uiso 1.00 calc .
H(37) H 0.1397(8) 0.0556(6) 0.2121(8) 0.093(5) Uiso 1.00 calc .
H(38) H 0.1304(8) 0.0875(6) 0.2957(8) 0.093(5) Uiso 1.00 calc .
H(39) H 0.3409(7) 0.0869(6) 0.2503(7) 0.091(5) Uiso 1.00 calc .
H(40) H 0.2862(7) 0.1578(6) 0.2426(7) 0.091(5) Uiso 1.00 calc .
H(41) H 0.2512(7) 0.1069(6) 0.3187(7) 0.091(5) Uiso 1.00 calc .
H(42) H 0.2203(8) -0.0191(6) 0.3054(9) 0.125(7) Uiso 1.00 calc .
H(43) H 0.2291(8) -0.0505(6) 0.2219(9) 0.125(7) Uiso 1.00 calc .
H(44) H 0.3084(8) -0.0396(6) 0.2345(9) 0.125(7) Uiso 1.00 calc .
H(45) H 0.0893(5) 0.3803(6) 0.6293(5) 0.049(3) Uiso 1.00 calc .
H(46) H 0.0511(5) 0.5866(5) 0.5486(6) 0.045(3) Uiso 1.00 calc .
H(47) H 0.0994(5) 0.5331(5) 0.3524(5) 0.046(3) Uiso 1.00 calc .
H(48) H 0.0747(5) 0.6026(5) 0.4116(5) 0.046(3) Uiso 1.00 calc .
H(49) H 0.1885(6) 0.6709(5) 0.4156(6) 0.048(3) Uiso 1.00 calc .
H(50) H 0.3975(6) 0.6670(5) 0.2041(6) 0.052(4) Uiso 1.00 calc .
H(51) H 0.3484(5) 0.5234(5) 0.1055(5) 0.042(3) Uiso 1.00 calc .
H(52) H 0.4007(5) 0.5917(5) 0.0837(5) 0.042(3) Uiso 1.00 calc .
H(53) H 0.5405(5) 0.5742(5) 0.0524(5) 0.048(3) Uiso 1.00 calc .
H(54) H 0.6433(5) 0.3773(5) 0.1046(5) 0.037(3) Uiso 1.00 calc .
H(55) H 0.0551(6) 0.2785(5) 0.4712(6) 0.063(4) Uiso 1.00 calc .
H(56) H 0.1303(6) 0.2941(5) 0.3891(6) 0.063(4) Uiso 1.00 calc .
H(57) H 0.1284(6) 0.2158(5) 0.4293(6) 0.063(4) Uiso 1.00 calc .
H(58) H 0.2646(6) 0.2253(5) 0.4310(6) 0.059(4) Uiso 1.00 calc .
H(59) H 0.2709(6) 0.3040(5) 0.3913(6) 0.059(4) Uiso 1.00 calc .
H(60) H 0.2786(6) 0.2934(5) 0.4740(6) 0.059(4) Uiso 1.00 calc .
H(61) H 0.0724(7) 0.2649(6) 0.5992(6) 0.072(4) Uiso 1.00 calc .
H(62) H 0.1445(7) 0.2015(6) 0.5567(6) 0.072(4) Uiso 1.00 calc .
H(63) H 0.1589(7) 0.2694(6) 0.5996(6) 0.072(4) Uiso 1.00 calc .
H(64) H 0.0666(6) 0.5066(6) 0.7148(6) 0.073(4) Uiso 1.00 calc .
H(65) H 0.0117(6) 0.5693(6) 0.6938(6) 0.073(4) Uiso 1.00 calc .
H(66) H -0.0199(6) 0.4909(6) 0.7205(6) 0.073(4) Uiso 1.00 calc .
H(67) H 0.268(1) 0.7199(9) 0.4662(9) 0.181(10) Uiso 1.00 calc .
H(68) H 0.364(1) 0.6980(9) 0.4246(9) 0.181(10) Uiso 1.00 calc .
H(69) H 0.328(1) 0.7812(9) 0.4510(9) 0.181(10) Uiso 1.00 calc .
H(70) H 0.260(1) 0.8536(7) 0.386(1) 0.19(1) Uiso 1.00 calc .
H(71) H 0.246(1) 0.8230(7) 0.314(1) 0.19(1) Uiso 1.00 calc .
H(72) H 0.199(1) 0.7924(7) 0.401(1) 0.19(1) Uiso 1.00 calc .
H(73) H 0.4405(10) 0.7398(9) 0.2772(9) 0.182(10) Uiso 1.00 calc .
H(74) H 0.3896(10) 0.7905(9) 0.2395(9) 0.182(10) Uiso 1.00 calc .
H(75) H 0.4048(10) 0.8213(9) 0.3115(9) 0.182(10) Uiso 1.00 calc .
H(76) H 0.7154(5) 0.5079(6) 0.0720(6) 0.068(4) Uiso 1.00 calc .
H(77) H 0.7263(5) 0.4739(6) -0.0113(6) 0.068(4) Uiso 1.00 calc .
H(78) H 0.6868(5) 0.5565(6) 0.0139(6) 0.068(4) Uiso 1.00 calc .
H(79) H 0.5853(6) 0.2124(5) 0.1944(7) 0.069(4) Uiso 1.00 calc .
H(80) H 0.6274(6) 0.2575(5) 0.1146(7) 0.069(4) Uiso 1.00 calc .
H(81) H 0.6201(6) 0.2877(5) 0.1982(7) 0.069(4) Uiso 1.00 calc .
H(82) H 0.4138(6) 0.2833(5) 0.1576(7) 0.072(4) Uiso 1.00 calc .
H(83) H 0.5016(6) 0.2560(5) 0.0893(7) 0.072(4) Uiso 1.00 calc .
H(84) H 0.4628(6) 0.2098(5) 0.1688(7) 0.072(4) Uiso 1.00 calc .
H(85) H 0.4872(5) 0.3347(5) 0.3054(6) 0.053(3) Uiso 1.00 calc .
H(86) H 0.4049(5) 0.3352(5) 0.2948(6) 0.053(3) Uiso 1.00 calc .
H(87) H 0.4525(5) 0.2593(5) 0.3020(6) 0.053(3) Uiso 1.00 calc .
H(88) H 0.6552(7) 0.5227(7) 0.2271(6) 0.085(5) Uiso 1.00 calc .
H(89) H 0.6222(7) 0.4473(7) 0.2659(6) 0.085(5) Uiso 1.00 calc .
H(90) H 0.5225(7) 0.5249(6) 0.2447(6) 0.074(4) Uiso 1.00 calc .
H(91) H 0.5260(7) 0.5839(6) 0.3049(6) 0.074(4) Uiso 1.00 calc .
H(92) H 0.3803(6) 0.5708(6) 0.3783(6) 0.072(4) Uiso 1.00 calc .
H(93) H 0.3823(6) 0.5013(6) 0.3269(6) 0.072(4) Uiso 1.00 calc .
H(94) H 0.3397(7) 0.4310(7) 0.4455(7) 0.090(5) Uiso 1.00 calc .
H(95) H 0.2737(7) 0.4983(7) 0.4534(7) 0.090(5) Uiso 1.00 calc .
H(96) H 0.2204(6) 0.5117(7) 0.5956(7) 0.087(5) Uiso 1.00 calc .
H(97) H 0.2757(6) 0.4374(7) 0.5924(7) 0.087(5) Uiso 1.00 calc .
H(98) H 0.2775(7) -0.0518(8) -0.0839(9) 0.111(6) Uiso 1.00 calc .
H(99) H 0.2333(7) -0.0129(8) -0.1350(9) 0.111(6) Uiso 1.00 calc .
H(100) H 0.2465(7) 0.0753(8) -0.0446(8) 0.108(6) Uiso 1.00 calc .
H(101) H 0.1905(7) 0.0302(8) 0.0299(8) 0.108(6) Uiso 1.00 calc .
H(102) H 0.0916(7) 0.1372(7) 0.0796(6) 0.083(5) Uiso 1.00 calc .
H(103) H 0.1507(7) 0.1813(7) 0.0059(6) 0.083(5) Uiso 1.00 calc .
H(104) H 0.0467(8) 0.1990(6) -0.0396(7) 0.074(4) Uiso 1.00 calc .
H(105) H 0.0212(8) 0.2387(6) 0.0450(7) 0.074(4) Uiso 1.00 calc .
H(106) H -0.1179(8) 0.2347(7) 0.0742(8) 0.111(6) Uiso 1.00 calc .
H(107) H -0.0983(8) 0.1902(7) -0.0064(8) 0.111(6) Uiso 1.00 calc .
H(108) H 0.133(1) 0.0567(9) -0.204(1) 0.17(1) Uiso 1.00 calc .
H(109) H 0.110(1) -0.0141(9) -0.236(1) 0.17(1) Uiso 1.00 calc .
H(110) H 0.092(2) 0.133(2) -0.282(2) 0.43(3) Uiso 1.00 calc .
H(111) H 0.109(2) 0.060(2) -0.335(2) 0.43(3) Uiso 1.00 calc .
H(112) H -0.028(2) 0.131(1) -0.273(1) 0.28(2) Uiso 1.00 calc .
H(113) H -0.017(2) 0.044(1) -0.286(1) 0.28(2) Uiso 1.00 calc .
H(114) H -0.089(1) 0.043(1) -0.151(1) 0.25(2) Uiso 1.00 calc .
H(115) H -0.065(1) 0.122(1) -0.139(1) 0.25(2) Uiso 1.00 calc .
H(116) H 0.6039(9) 0.3261(10) 0.3645(10) 0.114(6) Uiso 1.00 calc .
H(117) H 0.6419(9) 0.3097(10) 0.4275(10) 0.114(6) Uiso 1.00 calc .
H(118) H 0.570(1) 0.217(1) 0.375(1) 0.156(9) Uiso 1.00 calc .
H(119) H 0.614(1) 0.199(1) 0.433(1) 0.156(9) Uiso 1.00 calc .
H(120) H 0.449(1) 0.210(1) 0.485(1) 0.18(1) Uiso 1.00 calc .
H(121) H 0.492(1) 0.208(1) 0.544(1) 0.18(1) Uiso 1.00 calc .
H(122) H 0.444(1) 0.316(1) 0.574(1) 0.145(8) Uiso 1.00 calc .
H(123) H 0.419(1) 0.323(1) 0.500(1) 0.145(8) Uiso 1.00 calc .

loop_
_atom_site_aniso_label
_atom_site_aniso_U_11
_atom_site_aniso_U_22
_atom_site_aniso_U_33
_atom_site_aniso_U_12
_atom_site_aniso_U_13
_atom_site_aniso_U_23
Ta(1) 0.0276(2) 0.0266(2) 0.0314(2) -0.0001(2) -0.0141(2) -0.0087(2)
Ta(2) 0.0256(2) 0.0258(2) 0.0285(2) 0.0006(2) -0.0139(2) -0.0073(2)
K(1) 0.026(1) 0.068(2) 0.030(1) -0.004(1) -0.013(1) -0.004(1)
K(2) 0.038(2) 0.036(2) 0.050(2) -0.006(1) -0.023(1) -0.002(1)
O(1) 0.038(3) 0.030(3) 0.030(3) 0.006(3) -0.017(3) -0.004(3)
O(2) 0.025(3) 0.031(3) 0.032(3) -0.004(3) -0.010(3) -0.001(2)
O(3) 0.045(4) 0.030(3) 0.042(4) 0.006(3) -0.022(3) -0.014(3)
O(4) 0.032(3) 0.030(3) 0.034(3) 0.004(3) -0.015(3) -0.008(3)
O(5) 0.040(3) 0.028(3) 0.044(4) 0.002(3) -0.028(3) -0.007(3)
O(6) 0.029(3) 0.029(3) 0.029(3) -0.003(2) -0.014(3) -0.009(2)
O(7) 0.048(4) 0.085(6) 0.075(5) 0.003(4) -0.035(4) -0.022(4)
O(8) 0.063(5) 0.071(5) 0.049(4) -0.029(4) -0.018(4) -0.007(4)
O(9) 0.070(5) 0.039(4) 0.064(5) -0.003(3) -0.036(4) -0.007(4)
O(10) 0.044(4) 0.090(6) 0.036(4) -0.012(4) -0.013(3) -0.016(4)
O(11) 0.048(4) 0.069(5) 0.042(4) -0.012(4) -0.027(3) 0.006(4)
O(12) 0.039(4) 0.076(5) 0.061(5) -0.009(4) -0.028(4) -0.009(4)
O(13) 0.16(1) 0.18(1) 0.073(8) -0.030(8) -0.060(8) 0.05(1)
O(14) 0.067(6) 0.073(7) 0.137(9) -0.010(6) -0.008(6) 0.005(6)
C(1) 0.028(4) 0.032(5) 0.031(5) -0.003(4) -0.014(4) -0.013(4)
C(2) 0.032(5) 0.038(5) 0.040(5) -0.001(4) -0.017(4) -0.020(4)
C(3) 0.024(5) 0.062(6) 0.038(5) 0.006(5) -0.014(4) -0.021(4)
C(4) 0.047(6) 0.052(6) 0.038(5) 0.019(5) -0.028(5) -0.021(5)
C(5) 0.034(5) 0.035(5) 0.041(5) 0.007(4) -0.020(4) -0.013(4)
C(6) 0.035(5) 0.031(5) 0.031(5) 0.000(4) -0.015(4) -0.010(4)
C(7) 0.029(4) 0.032(5) 0.039(5) -0.008(4) -0.015(4) -0.010(4)
C(8) 0.030(5) 0.040(5) 0.029(5) -0.013(4) -0.009(4) -0.010(4)
C(9) 0.035(5) 0.034(5) 0.026(5) -0.017(4) -0.003(4) -0.002(4)
C(10) 0.046(6) 0.044(6) 0.033(5) -0.013(4) -0.018(4) 0.007(5)
C(11) 0.051(6) 0.051(6) 0.034(5) -0.017(5) -0.017(5) 0.001(5)
C(12) 0.044(6) 0.058(6) 0.030(5) -0.010(5) -0.007(4) -0.021(5)
C(13) 0.030(5) 0.053(6) 0.040(6) -0.010(5) -0.013(4) -0.013(4)
C(14) 0.032(5) 0.076(8) 0.045(6) 0.007(5) -0.012(5) -0.036(5)
C(15) 0.050(6) 0.031(5) 0.057(6) 0.011(5) -0.036(5) -0.021(4)
C(16) 0.043(6) 0.037(6) 0.062(7) 0.016(5) -0.029(5) -0.024(4)
C(17) 0.044(6) 0.072(8) 0.069(8) 0.020(7) -0.031(6) -0.039(6)
C(18) 0.071(8) 0.064(8) 0.091(10) 0.028(7) -0.058(8) -0.043(6)
C(19) 0.079(8) 0.034(6) 0.12(1) 0.017(7) -0.072(9) -0.025(6)
C(20) 0.067(7) 0.033(6) 0.094(9) 0.011(6) -0.063(7) -0.021(5)
C(21) 0.040(5) 0.042(6) 0.046(6) -0.008(5) -0.017(5) -0.006(4)
C(22) 0.064(7) 0.059(7) 0.035(6) -0.013(5) -0.016(5) 0.002(6)
C(23) 0.061(7) 0.046(6) 0.057(7) -0.022(5) -0.025(6) 0.009(5)
C(24) 0.048(6) 0.074(8) 0.056(7) -0.038(6) -0.002(5) 0.008(6)
C(25) 0.052(7) 0.092(9) 0.081(9) 0.022(7) -0.042(7) -0.034(6)
C(26) 0.062(7) 0.082(8) 0.032(6) -0.016(5) -0.025(5) -0.003(6)
C(27) 0.19(2) 0.078(10) 0.066(9) -0.027(7) -0.07(1) -0.01(1)
C(28) 0.13(1) 0.21(2) 0.036(7) -0.084(9) -0.032(8) 0.03(1)
C(29) 0.16(2) 0.19(2) 0.050(9) -0.03(1) -0.06(1) -0.01(1)
C(30) 0.10(1) 0.10(1) 0.17(1) 0.06(1) -0.09(1) -0.109(8)
C(31) 0.085(9) 0.033(6) 0.095(10) 0.001(6) -0.060(8) 0.010(6)
C(32) 0.093(10) 0.047(7) 0.09(1) -0.002(7) -0.023(8) 0.008(7)
C(33) 0.102(10) 0.054(7) 0.072(8) 0.014(6) -0.045(8) 0.003(7)
C(34) 0.11(1) 0.046(7) 0.15(1) 0.004(8) -0.07(1) 0.028(7)
C(35) 0.017(4) 0.036(5) 0.026(4) -0.010(4) -0.008(3) -0.011(3)
C(36) 0.018(4) 0.047(5) 0.035(5) -0.009(4) -0.008(4) -0.017(4)
C(37) 0.030(5) 0.065(7) 0.027(5) -0.006(5) -0.012(4) -0.006(5)
C(38) 0.020(4) 0.058(6) 0.034(5) -0.008(5) -0.003(4) -0.022(4)
C(39) 0.020(4) 0.048(6) 0.045(6) -0.001(5) -0.010(4) -0.020(4)
C(40) 0.024(4) 0.036(5) 0.045(6) 0.001(4) -0.015(4) -0.017(4)
C(41) 0.030(5) 0.031(5) 0.053(6) 0.014(4) -0.020(4) -0.020(4)
C(42) 0.041(5) 0.025(4) 0.038(5) 0.008(4) -0.032(4) -0.005(4)
C(43) 0.032(5) 0.029(5) 0.045(5) 0.007(4) -0.025(4) -0.010(4)
C(44) 0.049(6) 0.032(5) 0.040(5) 0.010(4) -0.024(5) -0.015(4)
C(45) 0.058(6) 0.021(4) 0.048(6) 0.001(4) -0.038(5) -0.006(4)
C(46) 0.057(6) 0.023(5) 0.051(6) -0.011(4) -0.034(5) 0.009(4)
C(47) 0.040(5) 0.023(4) 0.039(5) -0.003(4) -0.024(4) 0.005(4)
C(48) 0.044(5) 0.029(5) 0.032(5) -0.005(4) -0.021(4) 0.006(4)
C(49) 0.027(4) 0.032(5) 0.027(4) -0.007(4) -0.011(4) -0.005(4)
C(50) 0.034(5) 0.039(5) 0.021(4) -0.007(4) -0.010(4) 0.001(4)
C(51) 0.047(6) 0.049(6) 0.026(5) -0.006(4) -0.019(4) 0.000(5)
C(52) 0.038(5) 0.061(7) 0.019(4) -0.014(4) -0.008(4) 0.002(5)
C(53) 0.027(4) 0.039(5) 0.027(5) -0.001(4) -0.006(4) -0.004(4)
C(54) 0.034(5) 0.032(5) 0.025(4) -0.007(4) -0.015(4) -0.002(4)
C(55) 0.038(5) 0.047(6) 0.026(5) -0.007(4) -0.008(4) 0.003(4)
C(56) 0.059(7) 0.043(6) 0.056(7) -0.015(5) -0.017(6) -0.014(5)
C(57) 0.052(6) 0.043(6) 0.052(6) 0.020(5) -0.018(5) -0.007(5)
C(58) 0.079(8) 0.055(7) 0.046(6) -0.006(5) -0.023(6) 0.001(6)
C(59) 0.038(6) 0.093(9) 0.051(6) -0.002(6) -0.011(5) -0.042(6)
C(60) 0.076(8) 0.031(6) 0.063(7) -0.010(5) -0.032(6) -0.013(5)
C(61) 0.21(2) 0.13(1) 0.11(1) -0.06(1) -0.09(1) -0.05(1)
C(62) 0.23(2) 0.038(8) 0.22(2) -0.01(1) -0.15(2) -0.03(1)
C(63) 0.18(2) 0.15(1) 0.12(1) -0.14(1) 0.07(1) -0.10(1)
C(64) 0.043(6) 0.083(8) 0.044(6) -0.026(6) -0.023(5) 0.019(6)
C(65) 0.020(4) 0.038(5) 0.051(6) 0.004(4) -0.014(4) 0.003(4)
C(66) 0.043(6) 0.039(6) 0.090(9) -0.011(6) -0.034(6) 0.014(5)
C(67) 0.036(6) 0.038(6) 0.106(9) 0.005(6) -0.027(6) -0.016(5)
C(68) 0.030(5) 0.046(6) 0.058(7) 0.000(5) -0.006(5) 0.019(4)
C(69) 0.060(7) 0.12(1) 0.036(6) -0.006(6) -0.025(6) -0.016(7)
C(70) 0.075(8) 0.071(8) 0.040(6) -0.004(6) -0.028(6) 0.004(6)
C(71) 0.055(6) 0.066(7) 0.059(7) -0.006(6) -0.040(6) 0.005(6)
C(72) 0.057(7) 0.088(9) 0.080(8) -0.014(7) -0.050(7) 0.002(7)
C(73) 0.025(5) 0.13(1) 0.065(8) -0.021(8) -0.016(5) 0.010(6)
C(74) 0.034(6) 0.15(1) 0.055(7) -0.003(8) -0.016(6) -0.018(7)
C(75) 0.040(7) 0.12(1) 0.12(1) 0.003(10) -0.034(7) -0.035(7)
C(76) 0.046(7) 0.11(1) 0.11(1) -0.016(9) -0.044(8) -0.012(7)
C(77) 0.081(8) 0.078(8) 0.049(7) -0.039(6) -0.028(6) -0.015(7)
C(78) 0.099(9) 0.038(6) 0.049(7) -0.024(5) -0.023(7) 0.000(7)
C(79) 0.11(1) 0.058(8) 0.11(1) 0.023(8) -0.075(9) -0.026(8)
C(80) 0.073(9) 0.069(9) 0.13(1) 0.027(8) -0.052(9) -0.054(7)
C(81) 0.08(1) 0.10(1) 0.11(1) 0.00(1) -0.004(9) -0.003(10)
C(82) 0.14(2) 0.11(2) 0.13(2) 0.07(1) -0.07(1) -0.03(1)
C(83) 0.17(2) 0.10(2) 0.19(2) -0.06(1) -0.06(2) 0.03(1)
C(84) 0.09(1) 0.09(1) 0.18(2) 0.00(1) 0.00(1) 0.01(1)
C(85) 0.19(2) 0.11(1) 0.13(1) -0.08(1) -0.12(1) 0.05(1)
C(86) 0.32(3) 0.52(5) 0.23(3) -0.34(3) -0.22(3) 0.25(4)
C(87) 0.41(4) 0.15(2) 0.15(2) -0.07(2) -0.19(2) 0.02(2)
C(88) 0.27(3) 0.29(3) 0.07(1) 0.11(2) -0.10(2) 0.01(2)

loop_
_atom_type_symbol
_atom_type_description
_atom_type_scat_dispersion_real
_atom_type_scat_dispersion_imag
_atom_type_scat_source
C C 0.003 0.002
;
International Tables for Crystallography
(1992, Vol. C, Tables 4.2.6.8 and 6.1.1.4)
;
H H 0.000 0.000
;
International Tables for Crystallography
(1992, Vol. C, Table 6.1.1.4)
;
O O 0.011 0.006
;
International Tables for Crystallography
(1992, Vol. C, Tables 4.2.6.8 and 6.1.1.4)
;
K K 0.200 0.250
;
International Tables for Crystallography
(1992, Vol. C, Tables 4.2.6.8 and 6.1.1.4)
;
Ta Ta -0.705 6.523
;
International Tables for Crystallography
(1992, Vol. C, Tables 4.2.6.8 and 6.1.1.4)
;

loop_
_geom_angle_atom_site_label_1
_geom_angle_atom_site_label_2
_geom_angle_atom_site_label_3
_geom_angle
_geom_angle_site_symmetry_1
_geom_angle_site_symmetry_3
_geom_angle_publ_flag
Ta(2) Ta(1) O(1) 39.5(1) . . yes
Ta(2) Ta(1) O(2) 118.1(2) . . yes
Ta(2) Ta(1) O(3) 119.2(2) . . yes
Ta(2) Ta(1) C(7) 101.0(2) . . yes
Ta(2) Ta(1) C(8) 121.5(3) . . yes
O(1) Ta(1) O(2) 112.6(2) . . yes
O(1) Ta(1) O(3) 82.2(3) . . yes
O(1) Ta(1) C(7) 139.9(3) . . yes
O(1) Ta(1) C(8) 134.0(3) . . yes
O(2) Ta(1) O(3) 95.8(2) . . yes
O(2) Ta(1) C(7) 75.6(3) . . yes
O(2) Ta(1) C(8) 111.9(3) . . yes
O(3) Ta(1) C(7) 137.4(3) . . yes
O(3) Ta(1) C(8) 82.4(3) . . yes
C(7) Ta(1) C(8) 63.7(3) . . yes
Ta(1) Ta(2) O(1) 44.1(2) . . yes
Ta(1) Ta(2) O(4) 122.8(2) . . yes
Ta(1) Ta(2) O(5) 108.7(2) . . yes
Ta(1) Ta(2) O(6) 115.0(2) . . yes
O(1) Ta(2) O(4) 98.8(2) . . yes
O(1) Ta(2) O(5) 152.5(3) . . yes
O(1) Ta(2) O(6) 100.0(2) . . yes
O(4) Ta(2) O(5) 95.4(2) . . yes
O(4) Ta(2) O(6) 112.9(3) . . yes
O(5) Ta(2) O(6) 96.0(2) . . yes
O(10) K(1) O(10) 180.0 . 2_666 yes
O(10) K(1) O(11) 60.0(2) . . yes
O(10) K(1) O(11) 120.0(2) . 2_666 yes
O(10) K(1) O(12) 120.0(2) . . yes
O(10) K(1) O(12) 60.0(2) . 2_666 yes
O(10) K(1) O(14) 89.2(2) . . yes
O(10) K(1) O(14) 90.8(2) . 2_666 yes
O(10) K(1) O(11) 120.0(2) 2_666 . yes
O(10) K(1) O(11) 60.0(2) 2_666 2_666 yes
O(10) K(1) O(12) 60.0(2) 2_666 . yes
O(10) K(1) O(12) 120.0(2) 2_666 2_666 yes
O(10) K(1) O(14) 90.8(2) 2_666 . yes
O(10) K(1) O(14) 89.2(2) 2_666 2_666 yes
O(11) K(1) O(11) 180.0 . 2_666 yes
O(11) K(1) O(12) 61.5(2) . . yes
O(11) K(1) O(12) 118.5(2) . 2_666 yes
O(11) K(1) O(14) 82.4(3) . . yes
O(11) K(1) O(14) 97.6(3) . 2_666 yes
O(11) K(1) O(12) 118.5(2) 2_666 . yes
O(11) K(1) O(12) 61.5(2) 2_666 2_666 yes
O(11) K(1) O(14) 97.6(3) 2_666 . yes
O(11) K(1) O(14) 82.4(3) 2_666 2_666 yes
O(12) K(1) O(12) 180.0 . 2_666 yes
O(12) K(1) O(14) 95.7(3) . . yes
O(12) K(1) O(14) 84.3(3) . 2_666 yes
O(12) K(1) O(14) 84.3(3) 2_666 . yes
O(12) K(1) O(14) 95.7(3) 2_666 2_666 yes
O(14) K(1) O(14) 180.0 . 2_666 yes
O(7) K(2) O(7) 180.0 . 2_555 yes
O(7) K(2) O(8) 61.0(2) . . yes
O(7) K(2) O(8) 119.0(2) . 2_555 yes
O(7) K(2) O(9) 119.9(2) . . yes
O(7) K(2) O(9) 60.1(2) . 2_555 yes
O(7) K(2) O(13) 98.0(3) . . yes
O(7) K(2) O(13) 82.0(3) . 2_555 yes
O(7) K(2) O(8) 119.0(2) 2_555 . yes
O(7) K(2) O(8) 61.0(2) 2_555 2_555 yes
O(7) K(2) O(9) 60.1(2) 2_555 . yes
O(7) K(2) O(9) 119.9(2) 2_555 2_555 yes
O(7) K(2) O(13) 82.0(3) 2_555 . yes
O(7) K(2) O(13) 98.0(3) 2_555 2_555 yes
O(8) K(2) O(8) 180.0 . 2_555 yes
O(8) K(2) O(9) 60.3(2) . . yes
O(8) K(2) O(9) 119.7(2) . 2_555 yes
O(8) K(2) O(13) 86.1(4) . . yes
O(8) K(2) O(13) 93.9(4) . 2_555 yes
O(8) K(2) O(9) 119.7(2) 2_555 . yes
O(8) K(2) O(9) 60.3(2) 2_555 2_555 yes
O(8) K(2) O(13) 93.9(4) 2_555 . yes
O(8) K(2) O(13) 86.1(4) 2_555 2_555 yes
O(9) K(2) O(9) 180.0 . 2_555 yes
O(9) K(2) O(13) 90.0(3) . . yes
O(9) K(2) O(13) 90.0(3) . 2_555 yes
O(9) K(2) O(13) 90.0(3) 2_555 . yes
O(9) K(2) O(13) 90.0(3) 2_555 2_555 yes
O(13) K(2) O(13) 180.0 . 2_555 yes
Ta(1) O(1) Ta(2) 96.4(3) . . yes
Ta(1) O(2) C(1) 123.5(5) . . yes
Ta(1) O(3) C(15) 159.7(6) . . yes
Ta(2) O(4) C(35) 167.4(5) . . yes
Ta(2) O(5) C(42) 113.4(6) . . yes
Ta(2) O(6) C(49) 163.8(6) . . yes
K(2) O(7) C(75) 114.2(6) . . yes
K(2) O(7) C(80) 115.5(8) . 2_555 yes
C(75) O(7) C(80) 111.4(8) . 2_555 yes
K(2) O(8) C(76) 114.9(7) . . yes
K(2) O(8) C(77) 113.8(6) . . yes
C(76) O(8) C(77) 111(1) . . yes
K(2) O(9) C(78) 113.7(5) . . yes
K(2) O(9) C(79) 114.2(7) . . yes
C(78) O(9) C(79) 113.5(8) . . yes
K(1) O(10) C(69) 115.2(5) . . yes
K(1) O(10) C(74) 113.9(6) . 2_666 yes
C(69) O(10) C(74) 113.7(8) . 2_666 yes
K(1) O(11) C(70) 113.3(7) . . yes
K(1) O(11) C(71) 113.6(5) . . yes
C(70) O(11) C(71) 113.0(8) . . yes
K(1) O(12) C(72) 114.0(5) . . yes
K(1) O(12) C(73) 118.4(7) . . yes
C(72) O(12) C(73) 110.7(9) . . yes
K(2) O(13) C(85) 122(1) . . yes
K(2) O(13) C(88) 124.3(9) . . yes
C(85) O(13) C(88) 113(1) . . yes
K(1) O(14) C(81) 126.8(9) . . yes
K(1) O(14) C(84) 116.3(9) . . yes
C(81) O(14) C(84) 115(1) . . yes
C(89) O(15) C(92) 128(1) . . yes
C(93) O(16) C(94) 103(3) . . yes
O(2) C(1) C(2) 122.2(7) . . yes
O(2) C(1) C(6) 116.2(7) . . yes
C(2) C(1) C(6) 121.6(8) . . yes
C(1) C(2) C(3) 114.3(8) . . yes
C(1) C(2) C(21) 121.7(9) . . yes
C(3) C(2) C(21) 123.9(8) . . yes
C(2) C(3) C(4) 124.9(8) . . yes
C(3) C(4) C(5) 118.5(10) . . yes
C(3) C(4) C(25) 122.0(9) . . yes
C(5) C(4) C(25) 119.5(8) . . yes
C(4) C(5) C(6) 120.9(8) . . yes
C(1) C(6) C(5) 119.5(8) . . yes
C(1) C(6) C(7) 113.9(8) . . yes
C(5) C(6) C(7) 126.6(7) . . yes
Ta(1) C(7) C(6) 110.0(5) . . yes
Ta(1) C(7) C(9) 86.3(5) . . yes
C(6) C(7) C(9) 115.3(8) . . yes
Ta(1) C(8) C(9) 96.1(5) . . yes
Ta(1) C(8) C(13) 136.1(7) . . yes
C(9) C(8) C(13) 121.0(9) . . yes
C(7) C(9) C(8) 108.3(8) . . yes
C(7) C(9) C(10) 128.9(8) . . yes
C(8) C(9) C(10) 122.6(7) . . yes
C(9) C(10) C(11) 117.4(9) . . yes
C(10) C(11) C(12) 119(1) . . yes
C(10) C(11) C(26) 123.0(10) . . yes
C(12) C(11) C(26) 117.4(8) . . yes
C(11) C(12) C(13) 122.4(8) . . yes
C(8) C(13) C(12) 116.9(9) . . yes
C(8) C(13) C(14) 119.7(9) . . yes
C(12) C(13) C(14) 123.3(8) . . yes
C(13) C(14) C(16) 112.8(8) . . yes
O(3) C(15) C(16) 119.8(8) . . yes
O(3) C(15) C(20) 118.6(8) . . yes
C(16) C(15) C(20) 121.5(8) . . yes
C(14) C(16) C(15) 122.3(8) . . yes
C(14) C(16) C(17) 119.3(8) . . yes
C(15) C(16) C(17) 118.2(9) . . yes
C(16) C(17) C(18) 121.7(9) . . yes
C(17) C(18) C(19) 119(1) . . yes
C(17) C(18) C(30) 123(1) . . yes
C(19) C(18) C(30) 116(1) . . yes
C(18) C(19) C(20) 121(1) . . yes
C(15) C(20) C(19) 116.6(10) . . yes
C(15) C(20) C(31) 122.8(9) . . yes
C(19) C(20) C(31) 120.4(10) . . yes
C(2) C(21) C(22) 110.3(8) . . yes
C(2) C(21) C(23) 109.3(7) . . yes
C(2) C(21) C(24) 111.0(9) . . yes
C(22) C(21) C(23) 108.8(9) . . yes
C(22) C(21) C(24) 109.9(8) . . yes
C(23) C(21) C(24) 107.5(8) . . yes
C(11) C(26) C(27) 111.6(10) . . yes
C(11) C(26) C(28) 110(1) . . yes
C(11) C(26) C(29) 111.2(9) . . yes
C(27) C(26) C(28) 110.1(10) . . yes
C(27) C(26) C(29) 100(1) . . yes
C(28) C(26) C(29) 112(1) . . yes
C(20) C(31) C(32) 109(1) . . yes
C(20) C(31) C(33) 110.1(10) . . yes
C(20) C(31) C(34) 113.4(9) . . yes
C(32) C(31) C(33) 110.2(9) . . yes
C(32) C(31) C(34) 106.7(10) . . yes
C(33) C(31) C(34) 107(1) . . yes
O(4) C(35) C(36) 119.3(7) . . yes
O(4) C(35) C(40) 117.5(7) . . yes
C(36) C(35) C(40) 123.2(7) . . yes
C(35) C(36) C(37) 115.3(8) . . yes
C(35) C(36) C(55) 124.2(7) . . yes
C(37) C(36) C(55) 120.3(8) . . yes
C(36) C(37) C(38) 122.5(9) . . yes
C(37) C(38) C(39) 118.4(8) . . yes
C(37) C(38) C(59) 118.2(9) . . yes
C(39) C(38) C(59) 123.2(8) . . yes
C(38) C(39) C(40) 121.6(8) . . yes
C(35) C(40) C(39) 118.4(8) . . yes
C(35) C(40) C(41) 121.5(8) . . yes
C(39) C(40) C(41) 120.0(7) . . yes
C(40) C(41) C(43) 116.7(8) . . yes
O(5) C(42) C(43) 118.3(7) . . yes
O(5) C(42) C(47) 120.4(7) . . yes
C(43) C(42) C(47) 121.3(9) . . yes
C(41) C(43) C(42) 121.7(8) . . yes
C(41) C(43) C(44) 120.6(7) . . yes
C(42) C(43) C(44) 117.6(7) . . yes
C(43) C(44) C(45) 123.4(8) . . yes
C(44) C(45) C(46) 115.2(9) . . yes
C(44) C(45) C(60) 120.9(8) . . yes
C(46) C(45) C(60) 123.9(8) . . yes
C(45) C(46) C(47) 125.1(8) . . yes
C(42) C(47) C(46) 117.3(7) . . yes
C(42) C(47) C(48) 120.2(8) . . yes
C(46) C(47) C(48) 122.5(7) . . yes
C(47) C(48) C(50) 114.3(8) . . yes
O(6) C(49) C(50) 117.9(7) . . yes
O(6) C(49) C(54) 119.9(7) . . yes
C(50) C(49) C(54) 122.2(7) . . yes
C(48) C(50) C(49) 121.9(7) . . yes
C(48) C(50) C(51) 118.6(7) . . yes
C(49) C(50) C(51) 119.5(8) . . yes
C(50) C(51) C(52) 119.9(8) . . yes
C(51) C(52) C(53) 119.1(8) . . yes
C(51) C(52) C(64) 120.3(8) . . yes
C(53) C(52) C(64) 120.6(8) . . yes
C(52) C(53) C(54) 122.5(8) . . yes
C(49) C(54) C(53) 116.6(7) . . yes
C(49) C(54) C(65) 123.8(7) . . yes
C(53) C(54) C(65) 119.6(7) . . yes
C(36) C(55) C(56) 108.8(8) . . yes
C(36) C(55) C(57) 110.3(7) . . yes
C(36) C(55) C(58) 111.9(7) . . yes
C(56) C(55) C(57) 110.4(7) . . yes
C(56) C(55) C(58) 107.5(8) . . yes
C(57) C(55) C(58) 107.8(8) . . yes
C(45) C(60) C(61) 111.1(10) . . yes
C(45) C(60) C(62) 106(1) . . yes
C(45) C(60) C(63) 113.5(10) . . yes
C(61) C(60) C(62) 103(1) . . yes
C(61) C(60) C(63) 113(1) . . yes
C(62) C(60) C(63) 108(1) . . yes
C(54) C(65) C(66) 113.6(7) . . yes
C(54) C(65) C(67) 108.2(9) . . yes
C(54) C(65) C(68) 110.6(7) . . yes
C(66) C(65) C(67) 106.9(7) . . yes
C(66) C(65) C(68) 106.0(9) . . yes
C(67) C(65) C(68) 111.5(7) . . yes
O(10) C(69) C(70) 108.9(8) . . yes
O(11) C(70) C(69) 110.5(9) . . yes
O(11) C(71) C(72) 112.6(10) . . yes
O(12) C(72) C(71) 107.7(10) . . yes
O(12) C(73) C(74) 109.5(10) . . yes
O(10) C(74) C(73) 107.5(8) 2_666 . yes
O(7) C(75) C(76) 107.6(8) . . yes
O(8) C(76) C(75) 109(1) . . yes
O(8) C(77) C(78) 108(1) . . yes
O(9) C(78) C(77) 109.9(9) . . yes
O(9) C(79) C(80) 112(1) . . yes
O(7) C(80) C(79) 104.1(9) 2_555 . yes
O(14) C(81) C(82) 104(1) . . yes
C(81) C(82) C(83) 105(1) . . yes
C(82) C(83) C(84) 103(1) . . yes
O(14) C(84) C(83) 108(1) . . yes
O(13) C(85) C(86) 105(1) . . yes
C(85) C(86) C(87) 104(2) . . yes
C(86) C(87) C(88) 105(2) . . yes
O(13) C(88) C(87) 104(1) . . yes
O(15) C(89) C(90) 90(1) . . yes
C(89) C(90) C(91) 110(1) . . yes
C(90) C(91) C(92) 116(1) . . yes
O(15) C(92) C(91) 90(1) . . yes
O(16) C(93) C(94) 122(3) . 2_554 yes
O(16) C(94) C(93) 121(3) . 2_554 yes

loop_
_geom_bond_atom_site_label_1
_geom_bond_atom_site_label_2
_geom_bond_distance
_geom_bond_site_symmetry_2
_geom_bond_publ_flag
Ta(1) Ta(2) 2.8943(6) . yes
Ta(1) O(1) 2.026(7) . yes
Ta(1) O(2) 1.978(5) . yes
Ta(1) O(3) 1.971(5) . yes
Ta(1) C(7) 2.294(9) . yes
Ta(1) C(8) 2.133(8) . yes
Ta(2) O(1) 1.853(5) . yes
Ta(2) O(4) 1.901(5) . yes
Ta(2) O(5) 1.983(5) . yes
Ta(2) O(6) 1.902(5) . yes
K(1) O(10) 2.824(5) . yes
K(1) O(10) 2.824(5) 2_666 yes
K(1) O(11) 2.758(8) . yes
K(1) O(11) 2.758(8) 2_666 yes
K(1) O(12) 2.767(7) . yes
K(1) O(12) 2.767(7) 2_666 yes
K(1) O(14) 2.761(9) . yes
K(1) O(14) 2.761(9) 2_666 yes
K(2) O(7) 2.817(7) . yes
K(2) O(7) 2.817(7) 2_555 yes
K(2) O(8) 2.767(8) . yes
K(2) O(8) 2.767(8) 2_555 yes
K(2) O(9) 2.770(6) . yes
K(2) O(9) 2.770(6) 2_555 yes
K(2) O(13) 2.69(1) . yes
K(2) O(13) 2.69(1) 2_555 yes
O(2) C(1) 1.37(1) . yes
O(3) C(15) 1.346(10) . yes
O(4) C(35) 1.376(9) . yes
O(5) C(42) 1.39(1) . yes
O(6) C(49) 1.345(9) . yes
O(7) C(75) 1.41(1) . yes
O(7) C(80) 1.46(2) 2_555 yes
O(8) C(76) 1.41(2) . yes
O(8) C(77) 1.40(1) . yes
O(9) C(78) 1.40(1) . yes
O(9) C(79) 1.39(2) . yes
O(10) C(69) 1.43(2) . yes
O(10) C(74) 1.45(1) 2_666 yes
O(11) C(70) 1.41(1) . yes
O(11) C(71) 1.41(1) . yes
O(12) C(72) 1.41(2) . yes
O(12) C(73) 1.42(1) . yes
O(13) C(85) 1.35(2) . yes
O(13) C(88) 1.32(3) . yes
O(14) C(81) 1.32(2) . yes
O(14) C(84) 1.33(2) . yes
O(15) C(89) 1.59(3) . yes
O(15) C(92) 1.45(4) . yes
O(16) C(93) 1.21(5) . yes
O(16) C(94) 1.27(5) . yes
C(1) C(2) 1.44(1) . yes
C(1) C(6) 1.42(1) . yes
C(2) C(3) 1.39(1) . yes
C(2) C(21) 1.54(1) . yes
C(3) C(4) 1.38(1) . yes
C(4) C(5) 1.40(1) . yes
C(4) C(25) 1.54(2) . yes
C(5) C(6) 1.36(1) . yes
C(6) C(7) 1.48(1) . yes
C(7) C(9) 1.50(1) . yes
C(8) C(9) 1.38(1) . yes
C(8) C(13) 1.41(1) . yes
C(9) C(10) 1.42(2) . yes
C(10) C(11) 1.41(1) . yes
C(11) C(12) 1.42(2) . yes
C(11) C(26) 1.52(2) . yes
C(12) C(13) 1.42(2) . yes
C(13) C(14) 1.49(1) . yes
C(14) C(16) 1.47(1) . yes
C(15) C(16) 1.42(1) . yes
C(15) C(20) 1.39(1) . yes
C(16) C(17) 1.40(1) . yes
C(17) C(18) 1.37(2) . yes
C(18) C(19) 1.37(2) . yes
C(18) C(30) 1.54(2) . yes
C(19) C(20) 1.45(1) . yes
C(20) C(31) 1.50(2) . yes
C(21) C(22) 1.53(2) . yes
C(21) C(23) 1.52(1) . yes
C(21) C(24) 1.49(1) . yes
C(26) C(27) 1.49(2) . yes
C(26) C(28) 1.50(2) . yes
C(26) C(29) 1.45(2) . yes
C(31) C(32) 1.50(2) . yes
C(31) C(33) 1.52(2) . yes
C(31) C(34) 1.52(2) . yes
C(35) C(36) 1.40(1) . yes
C(35) C(40) 1.38(1) . yes
C(36) C(37) 1.41(1) . yes
C(36) C(55) 1.55(1) . yes
C(37) C(38) 1.40(1) . yes
C(38) C(39) 1.37(1) . yes
C(38) C(59) 1.52(1) . yes
C(39) C(40) 1.39(1) . yes
C(40) C(41) 1.51(1) . yes
C(41) C(43) 1.50(1) . yes
C(42) C(43) 1.41(1) . yes
C(42) C(47) 1.40(1) . yes
C(43) C(44) 1.39(1) . yes
C(44) C(45) 1.41(1) . yes
C(45) C(46) 1.40(1) . yes
C(45) C(60) 1.52(2) . yes
C(46) C(47) 1.38(1) . yes
C(47) C(48) 1.51(1) . yes
C(48) C(50) 1.49(1) . yes
C(49) C(50) 1.41(1) . yes
C(49) C(54) 1.40(1) . yes
C(50) C(51) 1.40(1) . yes
C(51) C(52) 1.42(1) . yes
C(52) C(53) 1.38(1) . yes
C(52) C(64) 1.52(1) . yes
C(53) C(54) 1.43(1) . yes
C(54) C(65) 1.51(1) . yes
C(55) C(56) 1.53(2) . yes
C(55) C(57) 1.50(1) . yes
C(55) C(58) 1.51(1) . yes
C(60) C(61) 1.51(2) . yes
C(60) C(62) 1.48(2) . yes
C(60) C(63) 1.42(2) . yes
C(65) C(66) 1.54(1) . yes
C(65) C(67) 1.53(2) . yes
C(65) C(68) 1.51(1) . yes
C(69) C(70) 1.45(2) . yes
C(71) C(72) 1.48(1) . yes
C(73) C(74) 1.51(2) . yes
C(75) C(76) 1.54(2) . yes
C(77) C(78) 1.45(2) . yes
C(79) C(80) 1.49(2) . yes
C(81) C(82) 1.41(3) . yes
C(82) C(83) 1.55(2) . yes
C(83) C(84) 1.34(3) . yes
C(85) C(86) 1.50(4) . yes
C(86) C(87) 1.36(4) . yes
C(87) C(88) 1.51(3) . yes
C(89) C(90) 1.51(3) . yes
C(90) C(91) 1.55(3) . yes
C(91) C(92) 1.50(3) . yes
C(93) C(94) 1.30(5) 2_554 yes

loop_
_geom_contact_atom_site_label_1
_geom_contact_atom_site_label_2
_geom_contact_distance
_geom_contact_site_symmetry_2
Ta(1) Ta(2) 2.8943(6) .
K(1) O(10) 2.824(5) .
K(1) O(10) 2.824(5) 2_666
K(1) O(11) 2.758(8) .
K(1) O(11) 2.758(8) 2_666
K(1) O(12) 2.767(7) .
K(1) O(12) 2.767(7) 2_666
K(1) O(14) 2.761(9) .
K(1) O(14) 2.761(9) 2_666
K(2) O(7) 2.817(7) .
K(2) O(7) 2.817(7) 2_555
K(2) O(8) 2.767(8) .
K(2) O(8) 2.767(8) 2_555
K(2) O(9) 2.770(6) .
K(2) O(9) 2.770(6) 2_555
K(2) O(13) 2.69(1) .
K(2) O(13) 2.69(1) 2_555
O(10) C(28) 3.59(2) 2_665
C(6) C(59) 3.55(1) 2_566
C(7) C(64) 3.56(1) 2_665
C(8) C(64) 3.56(1) 2_665
C(9) C(64) 3.40(1) 2_665
C(17) C(30) 3.52(2) 2_655
C(18) C(18) 3.58(3) 2_655
C(28) C(84) 3.52(2) 1_554
C(37) C(41) 3.56(1) 2_566
C(38) C(41) 3.40(1) 2_566
C(39) C(40) 3.48(1) 2_566
C(48) C(52) 3.50(1) 2_665
C(48) C(51) 3.52(1) 2_665
C(50) C(51) 3.53(1) 2_665

loop_
_geom_torsion_atom_site_label_1
_geom_torsion_atom_site_label_2
_geom_torsion_atom_site_label_3
_geom_torsion_atom_site_label_4
_geom_torsion
_geom_torsion_site_symmetry_2
_geom_torsion_site_symmetry_3
_geom_torsion_site_symmetry_4
_geom_torsion_publ_flag
Ta(1) Ta(2) O(4) C(35) -120(2) . . . yes
Ta(1) Ta(2) O(5) C(42) -169.4(4) . . . yes
Ta(1) Ta(2) O(6) C(49) 73(1) . . . yes
Ta(1) O(1) Ta(2) O(4) 129.0(2) . . . yes
Ta(1) O(1) Ta(2) O(5) 8.8(5) . . . yes
Ta(1) O(1) Ta(2) O(6) -115.8(2) . . . yes
Ta(1) O(2) C(1) C(2) -172.2(6) . . . yes
Ta(1) O(2) C(1) C(6) 8(1) . . . yes
Ta(1) O(3) C(15) C(16) 21(2) . . . yes
Ta(1) O(3) C(15) C(20) -161(1) . . . yes
Ta(1) C(7) C(6) C(1) -3.6(9) . . . yes
Ta(1) C(7) C(6) C(5) 179.8(8) . . . yes
Ta(1) C(7) C(9) C(8) -20.7(7) . . . yes
Ta(1) C(7) C(9) C(10) 153.9(9) . . . yes
Ta(1) C(8) C(9) C(7) 22.4(7) . . . yes
Ta(1) C(8) C(9) C(10) -152.6(7) . . . yes
Ta(1) C(8) C(13) C(12) 144.2(9) . . . yes
Ta(1) C(8) C(13) C(14) -31(1) . . . yes
Ta(2) Ta(1) O(2) C(1) 86.9(6) . . . yes
Ta(2) Ta(1) O(3) C(15) -121(1) . . . yes
Ta(2) Ta(1) C(7) C(6) -110.6(6) . . . yes
Ta(2) Ta(1) C(7) C(9) 133.8(5) . . . yes
Ta(2) Ta(1) C(8) C(9) -102.3(6) . . . yes
Ta(2) Ta(1) C(8) C(13) 108(1) . . . yes
Ta(2) O(1) Ta(1) O(2) -107.2(2) . . . yes
Ta(2) O(1) Ta(1) O(3) 159.7(2) . . . yes
Ta(2) O(1) Ta(1) C(7) -12.7(4) . . . yes
Ta(2) O(1) Ta(1) C(8) 88.2(4) . . . yes
Ta(2) O(4) C(35) C(36) -179(2) . . . yes
Ta(2) O(4) C(35) C(40) 0(3) . . . yes
Ta(2) O(5) C(42) C(43) -91.2(8) . . . yes
Ta(2) O(5) C(42) C(47) 91.1(9) . . . yes
Ta(2) O(6) C(49) C(50) 32(2) . . . yes
Ta(2) O(6) C(49) C(54) -146(1) . . . yes
K(1) O(10) C(69) C(70) 40(1) . . . yes
K(1) O(10) C(74) C(73) -51(1) . 2_666 2_666 yes
K(1) O(10) C(69) C(70) -40(1) 2_666 2_666 2_666 yes
K(1) O(10) C(74) C(73) 51(1) 2_666 . . yes
K(1) O(11) C(70) C(69) 55(1) . . . yes
K(1) O(11) C(71) C(72) -43(1) . . . yes
K(1) O(11) C(70) C(69) -55(1) 2_666 2_666 2_666 yes
K(1) O(11) C(71) C(72) 43(1) 2_666 2_666 2_666 yes
K(1) O(12) C(72) C(71) -50.6(10) . . . yes
K(1) O(12) C(73) C(74) 42(1) . . . yes
K(1) O(12) C(72) C(71) 50.6(10) 2_666 2_666 2_666 yes
K(1) O(12) C(73) C(74) -42(1) 2_666 2_666 2_666 yes
K(1) O(14) C(81) C(82) -172(1) . . . yes
K(1) O(14) C(84) C(83) -178(1) . . . yes
K(1) O(14) C(81) C(82) 172(1) 2_666 2_666 2_666 yes
K(1) O(14) C(84) C(83) 178(1) 2_666 2_666 2_666 yes
K(2) O(7) C(75) C(76) 48(1) . . . yes
K(2) O(7) C(80) C(79) -47(1) . 2_555 2_555 yes
K(2) O(7) C(75) C(76) -48(1) 2_555 2_555 2_555 yes
K(2) O(7) C(80) C(79) 47(1) 2_555 . . yes
K(2) O(8) C(76) C(75) 49(1) . . . yes
K(2) O(8) C(77) C(78) -50.8(9) . . . yes
K(2) O(8) C(76) C(75) -49(1) 2_555 2_555 2_555 yes
K(2) O(8) C(77) C(78) 50.8(9) 2_555 2_555 2_555 yes
K(2) O(9) C(78) C(77) -48(1) . . . yes
K(2) O(9) C(79) C(80) 52(1) . . . yes
K(2) O(9) C(78) C(77) 48(1) 2_555 2_555 2_555 yes
K(2) O(9) C(79) C(80) -52(1) 2_555 2_555 2_555 yes
K(2) O(13) C(85) C(86) -165(1) . . . yes
K(2) O(13) C(88) C(87) -177(1) . . . yes
K(2) O(13) C(85) C(86) 165(1) 2_555 2_555 2_555 yes
K(2) O(13) C(88) C(87) 177(1) 2_555 2_555 2_555 yes
O(1) Ta(1) Ta(2) O(4) -66.1(3) . . . yes
O(1) Ta(1) Ta(2) O(5) -175.7(2) . . . yes
O(1) Ta(1) Ta(2) O(6) 78.1(3) . . . yes
O(1) Ta(1) O(2) C(1) 130.4(6) . . . yes
O(1) Ta(1) O(3) C(15) -136(1) . . . yes
O(1) Ta(1) C(7) C(6) -102.3(6) . . . yes
O(1) Ta(1) C(7) C(9) 142.0(5) . . . yes
O(1) Ta(1) C(8) C(9) -150.5(5) . . . yes
O(1) Ta(1) C(8) C(13) 60(1) . . . yes
O(1) Ta(2) Ta(1) O(2) 92.2(3) . . . yes
O(1) Ta(2) Ta(1) O(3) -23.1(3) . . . yes
O(1) Ta(2) Ta(1) C(7) 171.7(3) . . . yes
O(1) Ta(2) Ta(1) C(8) -122.6(3) . . . yes
O(1) Ta(2) O(4) C(35) -160(2) . . . yes
O(1) Ta(2) O(5) C(42) -175.8(4) . . . yes
O(1) Ta(2) O(6) C(49) 117(1) . . . yes
O(2) Ta(1) Ta(2) O(4) 26.1(3) . . . yes
O(2) Ta(1) Ta(2) O(5) -83.5(2) . . . yes
O(2) Ta(1) Ta(2) O(6) 170.3(3) . . . yes
O(2) Ta(1) O(3) C(15) 111(1) . . . yes
O(2) Ta(1) C(7) C(6) 5.9(6) . . . yes
O(2) Ta(1) C(7) C(9) -109.8(5) . . . yes
O(2) Ta(1) C(8) C(9) 44.8(6) . . . yes
O(2) Ta(1) C(8) C(13) -104(1) . . . yes
O(2) C(1) C(2) C(3) -174.7(8) . . . yes
O(2) C(1) C(2) C(21) 8(1) . . . yes
O(2) C(1) C(6) C(5) 174.6(8) . . . yes
O(2) C(1) C(6) C(7) -2(1) . . . yes
O(3) Ta(1) Ta(2) O(4) -89.2(3) . . . yes
O(3) Ta(1) Ta(2) O(5) 161.1(2) . . . yes
O(3) Ta(1) Ta(2) O(6) 55.0(2) . . . yes
O(3) Ta(1) O(2) C(1) -145.6(6) . . . yes
O(3) Ta(1) C(7) C(6) 88.7(6) . . . yes
O(3) Ta(1) C(7) C(9) -26.9(7) . . . yes
O(3) Ta(1) C(8) C(9) 138.0(6) . . . yes
O(3) Ta(1) C(8) C(13) -11(1) . . . yes
O(3) C(15) C(16) C(14) 8(1) . . . yes
O(3) C(15) C(16) C(17) -176(1) . . . yes
O(3) C(15) C(20) C(19) 176(1) . . . yes
O(3) C(15) C(20) C(31) -9(1) . . . yes
O(4) Ta(2) Ta(1) C(7) 105.6(3) . . . yes
O(4) Ta(2) Ta(1) C(8) 171.3(3) . . . yes
O(4) Ta(2) O(5) C(42) 63.3(5) . . . yes
O(4) Ta(2) O(6) C(49) -138(1) . . . yes
O(4) C(35) C(36) C(37) 172.8(8) . . . yes
O(4) C(35) C(36) C(55) -11(1) . . . yes
O(4) C(35) C(40) C(39) -173.5(8) . . . yes
O(4) C(35) C(40) C(41) 9(1) . . . yes
O(5) Ta(2) Ta(1) C(7) -4.0(2) . . . yes
O(5) Ta(2) Ta(1) C(8) 61.7(3) . . . yes
O(5) Ta(2) O(4) C(35) -4(2) . . . yes
O(5) Ta(2) O(6) C(49) -40(1) . . . yes
O(5) C(42) C(43) C(41) 3(1) . . . yes
O(5) C(42) C(43) C(44) -172.9(8) . . . yes
O(5) C(42) C(47) C(46) 172.9(9) . . . yes
O(5) C(42) C(47) C(48) -7(1) . . . yes
O(6) Ta(2) Ta(1) C(7) -110.2(2) . . . yes
O(6) Ta(2) Ta(1) C(8) -44.5(3) . . . yes
O(6) Ta(2) O(4) C(35) 94(2) . . . yes
O(6) Ta(2) O(5) C(42) -50.5(4) . . . yes
O(6) C(49) C(50) C(48) -4(1) . . . yes
O(6) C(49) C(50) C(51) 175.4(8) . . . yes
O(6) C(49) C(54) C(53) -175.9(8) . . . yes
O(6) C(49) C(54) C(65) 4(1) . . . yes
O(7) K(2) O(8) C(76) -17.7(7) . . . yes
O(7) K(2) O(8) C(77) -147.5(8) . . . yes
O(7) K(2) O(8) C(76) -162.3(7) . 2_555 2_555 yes
O(7) K(2) O(8) C(77) -32.5(8) . 2_555 2_555 yes
O(7) K(2) O(9) C(78) 29.6(8) . . . yes
O(7) K(2) O(9) C(79) 162.0(6) . . . yes
O(7) K(2) O(9) C(78) 150.4(8) . 2_555 2_555 yes
O(7) K(2) O(9) C(79) 18.0(6) . 2_555 2_555 yes
O(7) K(2) O(13) C(85) -11(1) . . . yes
O(7) K(2) O(13) C(88) 173(1) . . . yes
O(7) K(2) O(13) C(85) -168(1) . 2_555 2_555 yes
O(7) K(2) O(13) C(88) 6(1) . 2_555 2_555 yes
O(7) C(75) C(76) O(8) -65(1) . . . yes
O(7) C(80) C(79) O(9) 66(1) 2_555 2_555 2_555 yes
O(8) K(2) O(7) C(75) -17.9(8) . . . yes
O(8) K(2) O(7) C(80) -148.9(8) . . 2_555 yes
O(8) K(2) O(7) C(75) -162.1(8) . 2_555 2_555 yes
O(8) K(2) O(7) C(80) -31.1(8) . 2_555 . yes
O(8) K(2) O(9) C(78) 15.8(7) . . . yes
O(8) K(2) O(9) C(79) 148.3(7) . . . yes
O(8) K(2) O(9) C(78) 164.2(7) . 2_555 2_555 yes
O(8) K(2) O(9) C(79) 31.7(7) . 2_555 2_555 yes
O(8) K(2) O(13) C(85) 48(1) . . . yes
O(8) K(2) O(13) C(88) -126(1) . . . yes
O(8) K(2) O(13) C(85) 131(1) . 2_555 2_555 yes
O(8) K(2) O(13) C(88) -53(1) . 2_555 2_555 yes
O(8) C(77) C(78) O(9) 67(1) . . . yes
O(9) K(2) O(7) C(75) -31.6(9) . . . yes
O(9) K(2) O(7) C(80) -162.6(7) . . 2_555 yes
O(9) K(2) O(7) C(75) -148.4(9) . 2_555 2_555 yes
O(9) K(2) O(7) C(80) -17.4(7) . 2_555 . yes
O(9) K(2) O(8) C(76) 148.6(8) . . . yes
O(9) K(2) O(8) C(77) 18.8(7) . . . yes
O(9) K(2) O(8) C(76) 31.4(8) . 2_555 2_555 yes
O(9) K(2) O(8) C(77) 161.2(7) . 2_555 2_555 yes
O(9) K(2) O(13) C(85) 109(1) . . . yes
O(9) K(2) O(13) C(88) -65(1) . . . yes
O(9) K(2) O(13) C(85) 70(1) . 2_555 2_555 yes
O(9) K(2) O(13) C(88) -114(1) . 2_555 2_555 yes
O(10) K(1) O(11) C(70) -23.2(6) . . . yes
O(10) K(1) O(11) C(71) -153.8(7) . . . yes
O(10) K(1) O(11) C(70) -156.8(6) . 2_666 2_666 yes
O(10) K(1) O(11) C(71) -26.2(7) . 2_666 2_666 yes
O(10) K(1) O(12) C(72) 35.4(7) . . . yes
O(10) K(1) O(12) C(73) 168.1(7) . . . yes
O(10) K(1) O(12) C(72) 144.6(7) . 2_666 2_666 yes
O(10) K(1) O(12) C(73) 11.9(7) . 2_666 2_666 yes
O(10) K(1) O(14) C(81) 13(1) . . . yes
O(10) K(1) O(14) C(84) -155(1) . . . yes
O(10) K(1) O(14) C(81) 166(1) . 2_666 2_666 yes
O(10) K(1) O(14) C(84) -24(1) . 2_666 2_666 yes
O(10) C(69) C(70) O(11) -64(1) . . . yes
O(10) C(74) C(73) O(12) 62(1) 2_666 2_666 2_666 yes
O(11) K(1) O(10) C(69) -9.8(6) . . . yes
O(11) K(1) O(10) C(74) -143.6(8) . . 2_666 yes
O(11) K(1) O(10) C(69) -170.2(6) . 2_666 2_666 yes
O(11) K(1) O(10) C(74) -36.4(8) . 2_666 . yes
O(11) K(1) O(12) C(72) 21.2(6) . . . yes
O(11) K(1) O(12) C(73) 153.9(8) . . . yes
O(11) K(1) O(12) C(72) 158.8(6) . 2_666 2_666 yes
O(11) K(1) O(12) C(73) 26.1(8) . 2_666 2_666 yes
O(11) K(1) O(14) C(81) 73(1) . . . yes
O(11) K(1) O(14) C(84) -95(1) . . . yes
O(11) K(1) O(14) C(81) 106(1) . 2_666 2_666 yes
O(11) K(1) O(14) C(84) -84(1) . 2_666 2_666 yes
O(11) C(71) C(72) O(12) 64(1) . . . yes
O(12) K(1) O(10) C(69) -24.1(7) . . . yes
O(12) K(1) O(10) C(74) -157.9(7) . . 2_666 yes
O(12) K(1) O(10) C(69) -155.9(7) . 2_666 2_666 yes
O(12) K(1) O(10) C(74) -22.1(7) . 2_666 . yes
O(12) K(1) O(11) C(70) 142.7(6) . . . yes
O(12) K(1) O(11) C(71) 12.0(6) . . . yes
O(12) K(1) O(11) C(70) 37.3(6) . 2_666 2_666 yes
O(12) K(1) O(11) C(71) 168.0(6) . 2_666 2_666 yes
O(12) K(1) O(12) C(72) 22.1(7) . 2_666 2_666 yes
O(12) K(1) O(12) C(73) -110.7(7) . 2_666 2_666 yes
O(12) K(1) O(14) C(81) 133(1) . . . yes
O(12) K(1) O(14) C(84) -35(1) . . . yes
O(12) K(1) O(14) C(81) 46(1) . 2_666 2_666 yes
O(12) K(1) O(14) C(84) -144(1) . 2_666 2_666 yes
O(13) K(2) O(7) C(75) 63.1(9) . . . yes
O(13) K(2) O(7) C(80) -67.9(8) . . 2_555 yes
O(13) K(2) O(7) C(75) 116.9(9) . 2_555 2_555 yes
O(13) K(2) O(7) C(80) -112.1(8) . 2_555 . yes
O(13) K(2) O(8) C(76) -119.1(8) . . . yes
O(13) K(2) O(8) C(77) 111.1(8) . . . yes
O(13) K(2) O(8) C(76) -60.9(8) . 2_555 2_555 yes
O(13) K(2) O(8) C(77) 68.9(8) . 2_555 2_555 yes
O(13) K(2) O(9) C(78) -69.7(8) . . . yes
O(13) K(2) O(9) C(79) 62.8(7) . . . yes
O(13) K(2) O(9) C(78) -110.3(8) . 2_555 2_555 yes
O(13) K(2) O(9) C(79) 117.2(7) . 2_555 2_555 yes
O(13) C(85) C(86) C(87) -23(2) . . . yes
O(13) C(88) C(87) C(86) -22(2) . . . yes
O(14) K(1) O(10) C(69) 72.0(7) . . . yes
O(14) K(1) O(10) C(74) -61.9(8) . . 2_666 yes
O(14) K(1) O(10) C(69) 108.0(7) . 2_666 2_666 yes
O(14) K(1) O(10) C(74) -118.1(8) . 2_666 . yes
O(14) K(1) O(11) C(70) -116.6(6) . . . yes
O(14) K(1) O(11) C(71) 112.7(6) . . . yes
O(14) K(1) O(11) C(70) -63.4(6) . 2_666 2_666 yes
O(14) K(1) O(11) C(71) 67.3(6) . 2_666 2_666 yes
O(14) K(1) O(12) C(72) -56.9(7) . . . yes
O(14) K(1) O(12) C(73) 75.8(8) . . . yes
O(14) K(1) O(12) C(72) -123.1(7) . 2_666 2_666 yes
O(14) K(1) O(12) C(73) 104.2(8) . 2_666 2_666 yes
O(14) C(81) C(82) C(83) -4(2) . . . yes
O(14) C(84) C(83) C(82) -12(2) . . . yes
O(15) C(89) C(90) C(91) -10(2) . . . yes
O(15) C(92) C(91) C(90) 8(2) . . . yes
C(1) O(2) Ta(1) C(7) -8.1(6) . . . yes
C(1) O(2) Ta(1) C(8) -61.5(6) . . . yes
C(1) C(2) C(3) C(4) 0(1) . . . yes
C(1) C(2) C(21) C(22) 53(1) . . . yes
C(1) C(2) C(21) C(23) -66(1) . . . yes
C(1) C(2) C(21) C(24) 175.4(9) . . . yes
C(1) C(6) C(5) C(4) 0(1) . . . yes
C(1) C(6) C(7) C(9) 91.9(10) . . . yes
C(2) C(1) C(6) C(5) -4(1) . . . yes
C(2) C(1) C(6) C(7) 178.7(8) . . . yes
C(2) C(3) C(4) C(5) -4(1) . . . yes
C(2) C(3) C(4) C(25) 174.9(10) . . . yes
C(3) C(2) C(1) C(6) 4(1) . . . yes
C(3) C(2) C(21) C(22) -123(1) . . . yes
C(3) C(2) C(21) C(23) 116(1) . . . yes
C(3) C(2) C(21) C(24) -1(1) . . . yes
C(3) C(4) C(5) C(6) 4(1) . . . yes
C(4) C(3) C(2) C(21) 177.2(9) . . . yes
C(4) C(5) C(6) C(7) 176.4(9) . . . yes
C(5) C(6) C(7) C(9) -84(1) . . . yes
C(6) C(1) C(2) C(21) -172.9(8) . . . yes
C(6) C(5) C(4) C(25) -175.0(9) . . . yes
C(6) C(7) Ta(1) C(8) 129.7(7) . . . yes
C(6) C(7) C(9) C(8) -131.1(8) . . . yes
C(6) C(7) C(9) C(10) 43(1) . . . yes
C(7) Ta(1) O(3) C(15) 36(2) . . . yes
C(7) Ta(1) C(8) C(9) -15.4(5) . . . yes
C(7) Ta(1) C(8) C(13) -164(1) . . . yes
C(7) C(9) C(8) C(13) 177.9(8) . . . yes
C(7) C(9) C(10) C(11) -179.0(8) . . . yes
C(8) Ta(1) O(3) C(15) 0(1) . . . yes
C(8) Ta(1) C(7) C(9) 14.0(5) . . . yes
C(8) C(9) C(10) C(11) -5(1) . . . yes
C(8) C(13) C(12) C(11) -2(1) . . . yes
C(8) C(13) C(14) C(16) 85(1) . . . yes
C(9) C(8) C(13) C(12) 0(1) . . . yes
C(9) C(8) C(13) C(14) -175.3(8) . . . yes
C(9) C(10) C(11) C(12) 3(1) . . . yes
C(9) C(10) C(11) C(26) -179.7(9) . . . yes
C(10) C(9) C(8) C(13) 2(1) . . . yes
C(10) C(11) C(12) C(13) 0(1) . . . yes
C(10) C(11) C(26) C(27) -112(1) . . . yes
C(10) C(11) C(26) C(28) 124(1) . . . yes
C(10) C(11) C(26) C(29) -1(1) . . . yes
C(11) C(12) C(13) C(14) 173.8(9) . . . yes
C(12) C(11) C(26) C(27) 64(1) . . . yes
C(12) C(11) C(26) C(28) -59(1) . . . yes
C(12) C(11) C(26) C(29) 175(1) . . . yes
C(12) C(13) C(14) C(16) -90(1) . . . yes
C(13) C(12) C(11) C(26) -177.0(9) . . . yes
C(13) C(14) C(16) C(15) -66(1) . . . yes
C(13) C(14) C(16) C(17) 118(1) . . . yes
C(14) C(16) C(15) C(20) -167(1) . . . yes
C(14) C(16) C(17) C(18) 173(1) . . . yes
C(15) C(16) C(17) C(18) -1(2) . . . yes
C(15) C(20) C(19) C(18) 2(2) . . . yes
C(15) C(20) C(31) C(32) 64(1) . . . yes
C(15) C(20) C(31) C(33) -56(1) . . . yes
C(15) C(20) C(31) C(34) -176(1) . . . yes
C(16) C(15) C(20) C(19) -6(1) . . . yes
C(16) C(15) C(20) C(31) 167(1) . . . yes
C(16) C(17) C(18) C(19) -2(2) . . . yes
C(16) C(17) C(18) C(30) 179(1) . . . yes
C(17) C(16) C(15) C(20) 6(1) . . . yes
C(17) C(18) C(19) C(20) 2(2) . . . yes
C(18) C(19) C(20) C(31) -172(1) . . . yes
C(19) C(20) C(31) C(32) -121(1) . . . yes
C(19) C(20) C(31) C(33) 117(1) . . . yes
C(19) C(20) C(31) C(34) -2(1) . . . yes
C(20) C(19) C(18) C(30) -179(1) . . . yes
C(35) C(36) C(37) C(38) 1(1) . . . yes
C(35) C(36) C(55) C(56) -54(1) . . . yes
C(35) C(36) C(55) C(57) 66(1) . . . yes
C(35) C(36) C(55) C(58) -173.6(9) . . . yes
C(35) C(40) C(39) C(38) 0(1) . . . yes
C(35) C(40) C(41) C(43) -77(1) . . . yes
C(36) C(35) C(40) C(39) 6(1) . . . yes
C(36) C(35) C(40) C(41) -169.9(9) . . . yes
C(36) C(37) C(38) C(39) 4(1) . . . yes
C(36) C(37) C(38) C(59) -179.5(9) . . . yes
C(37) C(36) C(35) C(40) -7(1) . . . yes
C(37) C(36) C(55) C(56) 120.6(9) . . . yes
C(37) C(36) C(55) C(57) -118.1(9) . . . yes
C(37) C(36) C(55) C(58) 1(1) . . . yes
C(37) C(38) C(39) C(40) -5(1) . . . yes
C(38) C(37) C(36) C(55) -174.4(9) . . . yes
C(38) C(39) C(40) C(41) 176.9(9) . . . yes
C(39) C(40) C(41) C(43) 106.4(9) . . . yes
C(40) C(35) C(36) C(55) 168.4(9) . . . yes
C(40) C(39) C(38) C(59) 178.7(9) . . . yes
C(40) C(41) C(43) C(42) 104(1) . . . yes
C(40) C(41) C(43) C(44) -78(1) . . . yes
C(41) C(43) C(42) C(47) -178.4(9) . . . yes
C(41) C(43) C(44) C(45) -178.5(9) . . . yes
C(42) C(43) C(44) C(45) -1(1) . . . yes
C(42) C(47) C(46) C(45) 1(1) . . . yes
C(42) C(47) C(48) C(50) -104(1) . . . yes
C(43) C(42) C(47) C(46) -4(1) . . . yes
C(43) C(42) C(47) C(48) 175.2(9) . . . yes
C(43) C(44) C(45) C(46) -1(1) . . . yes
C(43) C(44) C(45) C(60) 176(1) . . . yes
C(44) C(43) C(42) C(47) 4(1) . . . yes
C(44) C(45) C(46) C(47) 1(1) . . . yes
C(44) C(45) C(60) C(61) 55(1) . . . yes
C(44) C(45) C(60) C(62) -57(1) . . . yes
C(44) C(45) C(60) C(63) -176(1) . . . yes
C(45) C(46) C(47) C(48) -178.3(10) . . . yes
C(46) C(45) C(60) C(61) -127(1) . . . yes
C(46) C(45) C(60) C(62) 120(1) . . . yes
C(46) C(45) C(60) C(63) 1(1) . . . yes
C(46) C(47) C(48) C(50) 75(1) . . . yes
C(47) C(46) C(45) C(60) -176(1) . . . yes
C(47) C(48) C(50) C(49) 70(1) . . . yes
C(47) C(48) C(50) C(51) -109.4(9) . . . yes
C(48) C(50) C(49) C(54) 175.5(9) . . . yes
C(48) C(50) C(51) C(52) -179.7(8) . . . yes
C(49) C(50) C(51) C(52) 0(1) . . . yes
C(49) C(54) C(53) C(52) 0(1) . . . yes
C(49) C(54) C(65) C(66) 179.1(9) . . . yes
C(49) C(54) C(65) C(67) 60(1) . . . yes
C(49) C(54) C(65) C(68) -61(1) . . . yes
C(50) C(49) C(54) C(53) 4(1) . . . yes
C(50) C(49) C(54) C(65) -174.7(9) . . . yes
C(50) C(51) C(52) C(53) 3(1) . . . yes
C(50) C(51) C(52) C(64) -177.5(9) . . . yes
C(51) C(50) C(49) C(54) -4(1) . . . yes
C(51) C(52) C(53) C(54) -4(1) . . . yes
C(52) C(53) C(54) C(65) 179.4(9) . . . yes
C(53) C(54) C(65) C(66) 0(1) . . . yes
C(53) C(54) C(65) C(67) -118.6(9) . . . yes
C(53) C(54) C(65) C(68) 119.0(9) . . . yes
C(54) C(53) C(52) C(64) 177.1(9) . . . yes
C(69) O(10) C(74) C(73) 173.7(9) . 2_666 2_666 yes
C(69) C(70) O(11) C(71) -173.2(10) . . . yes
C(70) O(11) C(71) C(72) -174.6(9) . . . yes
C(70) C(69) O(10) C(74) 174.5(9) . . 2_666 yes
C(71) C(72) O(12) C(73) 173.2(9) . . . yes
C(72) O(12) C(73) C(74) 177.1(9) . . . yes
C(75) O(7) C(80) C(79) -179(1) . 2_555 2_555 yes
C(75) C(76) O(8) C(77) -179.6(9) . . . yes
C(76) O(8) C(77) C(78) 177.6(8) . . . yes
C(76) C(75) O(7) C(80) -178(1) . . 2_555 yes
C(77) C(78) O(9) C(79) 178.6(10) . . . yes
C(78) O(9) C(79) C(80) -174(1) . . . yes
C(81) O(14) C(84) C(83) 11(2) . . . yes
C(81) C(82) C(83) C(84) 10(2) . . . yes
C(82) C(81) O(14) C(84) -4(2) . . . yes
C(85) O(13) C(88) C(87) 6(2) . . . yes
C(85) C(86) C(87) C(88) 27(2) . . . yes
C(86) C(85) O(13) C(88) 9(2) . . . yes
C(89) O(15) C(92) C(91) -19(2) . . . yes
C(89) C(90) C(91) C(92) 2(2) . . . yes
C(90) C(89) O(15) C(92) 21(2) . . . yes
C(90) C(89) O(15) C(92) 21(2) . . . yes
